data_1571585
loop_
_publ_author_name
'Zhang, Linghong'
'You, Mengdi'
'Ban, Xu'
'Zhao, Xiaowei'
'Yin, Yanli'
'Cao, Shanshan'
'Jiang, Zhiyong'

_publ_section_title
;
 Visible light-driven dearomative ring expansion of (aza)arenes to access
 dihydrofuran-based polycyclic compounds.
;
_journal_issue 23
_journal_name_full 'Chemical science'
_journal_page_first 8828
_journal_page_last 8834
_journal_paper_doi 10.1039/d4sc00748d
_journal_volume 15
_journal_year 2024
_chemical_formula_moiety 'C18 H15 F3 O'
_chemical_formula_sum 'C18 H15 F3 O'
_chemical_formula_weight 304.30
_space_group_crystal_system triclinic
_space_group_IT_number 2
_space_group_name_Hall '-P 1'
_space_group_name_H-M_alt 'P -1'
_atom_sites_solution_hydrogens geom
_atom_sites_solution_primary iterative
_audit_creation_date 2024-04-15
_audit_creation_method
;
Olex2 1.2
(compiled 2018.05.29 svn.r3508 for OlexSys, GUI svn.r5506)
;
_audit_update_record
;
2024-04-16 deposited with the CCDC.	2024-05-07 downloaded from the CCDC.
;
_cell_angle_alpha 75.775(6)
_cell_angle_beta 80.036(6)
_cell_angle_gamma 89.708(5)
_cell_formula_units_Z 4
_cell_length_a 6.9554(4)
_cell_length_b 13.0085(7)
_cell_length_c 17.4007(13)
_cell_measurement_reflns_used 3211
_cell_measurement_temperature 293(2)
_cell_measurement_theta_max 69.6650
_cell_measurement_theta_min 5.2840
_cell_volume 1501.96(17)
_computing_cell_refinement 'CrysAlisPro 1.171.42.81a (Rigaku OD, 2023)'
_computing_data_collection 'CrysAlisPro 1.171.42.81a (Rigaku OD, 2023)'
_computing_data_reduction 'CrysAlisPro 1.171.42.81a (Rigaku OD, 2023)'
_computing_molecular_graphics 'Olex2 (Dolomanov et al., 2009)'
_computing_publication_material 'Olex2 (Dolomanov et al., 2009)'
_computing_structure_refinement 'ShelXL (Sheldrick, 2015)'
_computing_structure_solution 'olex2.solve (Bourhis et al., 2015)'
_diffrn_ambient_temperature 293(2)
_diffrn_detector 'CCD plate'
_diffrn_detector_area_resol_mean 16.2312
_diffrn_detector_type Eos
_diffrn_measured_fraction_theta_full 0.999
_diffrn_measured_fraction_theta_max 0.999
_diffrn_measurement_details
;
List of Runs (angles in degrees, time in seconds):

  # Type    Start    End  Width  t~exp~   \w     \q     \k     \f   Frames
#--------------------------------------------------------------------------
  1  \w   -108.00 -35.00   1.00    1.50    --  -33.50 178.00  30.00   73
  2  \w   -108.00 -35.00   1.00    1.50    --  -33.50 178.00 -30.00   73
  3  \w   -104.00 -11.00   1.00    1.50    --  -33.50 -37.00-150.00   93
  4  \w   -103.00 -15.00   1.00    1.50    --  -33.50 149.00 145.00   88
  5  \w   -104.00 -11.00   1.00    1.50    --  -33.50 -37.00  90.00   93
  6  \w    -56.00  37.00   1.00    1.50    --  -33.50  37.00  30.00   93
  7  \w     36.00 106.00   1.00    1.50    --   36.47-149.00  98.00   70
  8  \w     61.00 110.00   1.00    1.50    --   36.47 178.00 -60.00   49
  9  \w     38.00 107.00   1.00   17.50    --  108.00 -94.00 -90.00   69
 10  \w     38.00 128.00   1.00   17.50    --  108.00 -45.00  60.00   90
 11  \w     61.00 146.00   1.00   17.50    --  108.00 178.00 -90.00   85
 12  \w     49.00 123.00   1.00   17.50    --  108.00 -45.00 -30.00   74
 13  \w    102.00 155.00   1.00   17.50    --  108.00  77.00 150.00   53
 14  \w    145.00 175.00   1.00   17.50    --  108.00 111.00  60.00   30
 15  \w    114.00 169.00   1.00   17.50    --  108.00  77.00  90.00   55
 16  \w     43.00  93.00   1.00   17.50    --  108.00 -94.00   0.00   50
 17  \w     66.00 109.00   1.00   17.50    --  108.00-111.00 150.00   43
 18  \w    129.00 175.00   1.00   17.50    --  108.00 111.00-150.00   46
 19  \w     88.00 176.00   1.00   17.50    --  108.00  45.00  30.00   88
 20  \w     89.00 172.00   1.00   17.50    --  108.00  61.00 120.00   83
 21  \w     43.00 106.00   1.00   17.50    --  108.00-111.00-120.00   63
 22  \w    101.00 169.00   1.00   17.50    --  108.00  77.00  60.00   68
 23  \w     74.00 108.00   1.00   17.50    --  108.00-111.00  60.00   34
 24  \w     98.00 145.00   1.00   17.50    --  108.00 123.00 -17.00   47
;
_diffrn_measurement_device 'four-circle diffractometer'
_diffrn_measurement_device_type 'Xcalibur, Eos, Gemini'
_diffrn_measurement_method '\w scans'
_diffrn_orient_matrix_type 'CrysAlisPro convention (1999,Acta A55,543-557)'
_diffrn_orient_matrix_UB_11 0.2086409000
_diffrn_orient_matrix_UB_12 0.0009977000
_diffrn_orient_matrix_UB_13 -0.0477138000
_diffrn_orient_matrix_UB_21 0.0820367000
_diffrn_orient_matrix_UB_22 -0.0184886000
_diffrn_orient_matrix_UB_23 0.0788512000
_diffrn_orient_matrix_UB_31 -0.0197506000
_diffrn_orient_matrix_UB_32 -0.1208568000
_diffrn_orient_matrix_UB_33 0.0108833000
_diffrn_radiation_monochromator graphite
_diffrn_radiation_probe x-ray
_diffrn_radiation_type CuK\a
_diffrn_radiation_wavelength 1.54184
_diffrn_reflns_av_unetI/netI 0.0416
_diffrn_reflns_Laue_measured_fraction_full 0.999
_diffrn_reflns_Laue_measured_fraction_max 0.999
_diffrn_reflns_limit_h_max 7
_diffrn_reflns_limit_h_min -8
_diffrn_reflns_limit_k_max 15
_diffrn_reflns_limit_k_min -15
_diffrn_reflns_limit_l_max 20
_diffrn_reflns_limit_l_min -20
_diffrn_reflns_number 8516
_diffrn_reflns_point_group_measured_fraction_full 0.999
_diffrn_reflns_point_group_measured_fraction_max 0.999
_diffrn_reflns_theta_full 67.080
_diffrn_reflns_theta_max 67.080
_diffrn_reflns_theta_min 3.508
_diffrn_source 'fine-focus sealed X-ray tube'
_diffrn_source_type 'Enhance (Cu) X-ray Source'
_exptl_absorpt_coefficient_mu 0.912
_exptl_absorpt_correction_T_max 1.00000
_exptl_absorpt_correction_T_min 0.94132
_exptl_absorpt_correction_type multi-scan
_exptl_absorpt_process_details
;
CrysAlisPro 1.171.42.81a (Rigaku Oxford Diffraction, 2023)
Empirical absorption correction using spherical harmonics,
implemented in SCALE3 ABSPACK scaling algorithm.
;
_exptl_crystal_colour colourless
_exptl_crystal_colour_primary colourless
_exptl_crystal_density_diffrn 1.346
_exptl_crystal_description block
_exptl_crystal_F_000 632
_exptl_crystal_size_max 0.19
_exptl_crystal_size_mid 0.11
_exptl_crystal_size_min 0.08
_refine_diff_density_max 0.238
_refine_diff_density_min -0.280
_refine_diff_density_rms 0.051
_refine_ls_extinction_method none
_refine_ls_goodness_of_fit_ref 1.003
_refine_ls_hydrogen_treatment constr
_refine_ls_matrix_type full
_refine_ls_number_parameters 402
_refine_ls_number_reflns 8516
_refine_ls_number_restraints 0
_refine_ls_restrained_S_all 1.003
_refine_ls_R_factor_all 0.0797
_refine_ls_R_factor_gt 0.0513
_refine_ls_shift/su_max 0.000
_refine_ls_shift/su_mean 0.000
_refine_ls_structure_factor_coef Fsqd
_refine_ls_weighting_details 'w=1/[\s^2^(Fo^2^)+(0.0607P)^2^] where P=(Fo^2^+2Fc^2^)/3'
_refine_ls_weighting_scheme calc
_refine_ls_wR_factor_gt 0.1190
_refine_ls_wR_factor_ref 0.1277
_reflns_Friedel_coverage 0.000
_reflns_number_gt 5199
_reflns_number_total 8516
_reflns_threshold_expression 'I > 2\s(I)'
_twin_special_details
;
Component 2 rotated by 179.9685\% 
around [0.92 0.01 0.40] (reciprocal) or [1.00 -0.00 0.00] (direct)
;
_cod_data_source_file d4sc00748d2.cif
_cod_data_source_block 202404129_twin1_hklf4
_cod_depositor_comments 'Adding full bibliography for 1571583--1571585.cif.'
_cod_original_cell_volume 1501.95(17)
_cod_database_code 1571585
_shelx_shelxl_version_number 2014/7
_chemical_oxdiff_formula C20H20N4O4F3
_shelx_space_group_comment
;
The symmetry employed for this shelxl refinement is uniquely defined
by the following loop, which should always be used as a source of
symmetry information in preference to the above space-group names.
They are only intended as comments.
;
_shelx_estimated_absorpt_t_max 0.931
_shelx_estimated_absorpt_t_min 0.846
_olex2_refinement_description
;
1. Twinned data refinement
 Scales: 0.5445(12)
 0.4555(12)
2. Fixed Uiso
 At 1.2 times of:
  All C(H) groups
 At 1.5 times of:
  All C(H,H,H) groups
3.a Aromatic/amide H refined with riding coordinates:
 C1(H1), C3(H3), C5(H5), C8(H8), C11(H11), C12(H12), C13(H13), C14(H14),
 C15(H15), C1'(H1'), C3'(H3'), C5'(H5'), C8'(H8'), C11'(H11'), C12'(H12'),
 C13'(H13'), C14'(H14'), C15'(H15')
3.b Idealised Me refined as rotating group:
 C16(H16A,H16B,H16C), C17(H17A,H17B,H17C), C16'(H16D,H16E,H16F), C17'(H17D,
 H17E,H17F)
;
_olex2_submission_special_instructions 'No special instructions were received'
_oxdiff_exptl_absorpt_empirical_details
;
Empirical correction (ABSPACK) includes:
- Absorption correction using spherical harmonics
- Frame scaling
;
_oxdiff_exptl_absorpt_empirical_full_max 1.117
_oxdiff_exptl_absorpt_empirical_full_min 0.898
_oxdiff_twin_integration_method simultaneous
_oxdiff_twin_items 2

loop_
_space_group_symop_operation_xyz
'x, y, z'
'-x, -y, -z'

loop_
_atom_site_label
_atom_site_type_symbol
_atom_site_fract_x
_atom_site_fract_y
_atom_site_fract_z
_atom_site_U_iso_or_equiv
_atom_site_adp_type
_atom_site_occupancy
_atom_site_site_symmetry_order
_atom_site_calc_flag
_atom_site_refinement_flags_posn
_atom_site_refinement_flags_adp
_atom_site_refinement_flags_occupancy
_atom_site_disorder_assembly
_atom_site_disorder_group
C1 C 0.0806(5) 0.2112(3) 0.78119(19) 0.0566(7) Uani 1 1 d . . . . .
H1 H 0.0962 0.2824 0.7536 0.068 Uiso 1 1 calc R . . . .
C2 C -0.0547(5) 0.1872(3) 0.84777(19) 0.0596(7) Uani 1 1 d . . . . .
C3 C -0.1146(5) 0.0811(3) 0.89783(19) 0.0637(8) Uani 1 1 d . . . . .
H3 H -0.1601 0.0769 0.9521 0.076 Uiso 1 1 calc R . . . .
C4 C -0.1131(5) -0.0113(3) 0.8765(2) 0.0612(8) Uani 1 1 d . . . . .
C5 C -0.0412(4) -0.0216(3) 0.79593(19) 0.0561(7) Uani 1 1 d . . . . .
H5 H -0.0936 -0.0782 0.7813 0.067 Uiso 1 1 calc R . . . .
C6 C 0.0922(4) 0.0411(2) 0.74033(18) 0.0509(7) Uani 1 1 d . . . . .
C7 C 0.2108(4) 0.1359(3) 0.74578(18) 0.0528(7) Uani 1 1 d . . . . .
C8 C 0.2967(4) 0.1793(3) 0.65795(19) 0.0559(7) Uani 1 1 d . . . . .
H8 H 0.3722 0.2419 0.6370 0.067 Uiso 1 1 calc R . . . .
C9 C 0.2490(4) 0.1150(2) 0.61484(18) 0.0528(7) Uani 1 1 d . . . . .
C10 C 0.2927(4) 0.1193(3) 0.52916(18) 0.0545(7) Uani 1 1 d . . . . .
C11 C 0.2512(5) 0.0326(3) 0.5003(2) 0.0662(8) Uani 1 1 d . . . . .
H11 H 0.1939 -0.0294 0.5360 0.079 Uiso 1 1 calc R . . . .
C12 C 0.2951(5) 0.0387(3) 0.4188(2) 0.0753(10) Uani 1 1 d . . . . .
H12 H 0.2663 -0.0194 0.4000 0.090 Uiso 1 1 calc R . . . .
C13 C 0.3798(5) 0.1282(3) 0.3656(2) 0.0730(10) Uani 1 1 d . . . . .
H13 H 0.4093 0.1310 0.3109 0.088 Uiso 1 1 calc R . . . .
C14 C 0.4217(5) 0.2150(3) 0.3932(2) 0.0735(10) Uani 1 1 d . . . . .
H14 H 0.4789 0.2765 0.3569 0.088 Uiso 1 1 calc R . . . .
C15 C 0.3790(5) 0.2108(3) 0.4741(2) 0.0645(8) Uani 1 1 d . . . . .
H15 H 0.4080 0.2695 0.4922 0.077 Uiso 1 1 calc R . . . .
C16 C -0.1666(6) 0.2756(4) 0.8762(3) 0.0816(11) Uani 1 1 d . . . . .
H16A H -0.3038 0.2639 0.8783 0.122 Uiso 1 1 calc GR . . . .
H16B H -0.1236 0.3426 0.8393 0.122 Uiso 1 1 calc GR . . . .
H16C H -0.1432 0.2762 0.9288 0.122 Uiso 1 1 calc GR . . . .
C17 C -0.2016(6) -0.1111(4) 0.9365(2) 0.0831(11) Uani 1 1 d . . . . .
H17A H -0.3316 -0.1238 0.9284 0.125 Uiso 1 1 calc GR . . . .
H17B H -0.2063 -0.1031 0.9902 0.125 Uiso 1 1 calc GR . . . .
H17C H -0.1232 -0.1701 0.9292 0.125 Uiso 1 1 calc GR . . . .
C18 C 0.3772(5) 0.1037(3) 0.7922(2) 0.0604(8) Uani 1 1 d . . . . .
F1 F 0.3210(3) 0.05429(18) 0.86943(12) 0.0760(6) Uani 1 1 d . . . . .
F2 F 0.4884(3) 0.1886(2) 0.78978(15) 0.0886(7) Uani 1 1 d . . . . .
F3 F 0.4982(3) 0.0377(2) 0.76060(14) 0.0843(6) Uani 1 1 d . . . . .
O1 O 0.1313(3) 0.02859(17) 0.66264(12) 0.0586(5) Uani 1 1 d . . . . .
C1' C 0.8343(4) 0.2887(3) 0.21787(18) 0.0555(7) Uani 1 1 d . . . . .
H1' H 0.8256 0.2174 0.2455 0.067 Uiso 1 1 calc R . . . .
C2' C 0.7581(5) 0.3142(3) 0.15032(19) 0.0604(8) Uani 1 1 d . . . . .
C3' C 0.7448(5) 0.4195(3) 0.09995(19) 0.0617(8) Uani 1 1 d . . . . .
H3' H 0.7483 0.4235 0.0456 0.074 Uiso 1 1 calc R . . . .
C4' C 0.7281(5) 0.5125(3) 0.12070(18) 0.0590(8) Uani 1 1 d . . . . .
C5' C 0.7269(4) 0.5235(3) 0.20148(19) 0.0568(7) Uani 1 1 d . . . . .
H5' H 0.6625 0.5810 0.2152 0.068 Uiso 1 1 calc R . . . .
C6' C 0.8088(4) 0.4596(2) 0.25815(17) 0.0502(7) Uani 1 1 d . . . . .
C7' C 0.9329(4) 0.3646(2) 0.25354(17) 0.0503(7) Uani 1 1 d . . . . .
C8' C 0.9402(4) 0.3210(3) 0.34187(18) 0.0545(7) Uani 1 1 d . . . . .
H8' H 0.9970 0.2580 0.3635 0.065 Uiso 1 1 calc R . . . .
C9' C 0.8534(4) 0.3860(3) 0.38406(18) 0.0532(7) Uani 1 1 d . . . . .
C10' C 0.8185(4) 0.3816(3) 0.47017(18) 0.0538(7) Uani 1 1 d . . . . .
C11' C 0.7520(5) 0.4689(3) 0.4985(2) 0.0660(8) Uani 1 1 d . . . . .
H11' H 0.7277 0.5312 0.4624 0.079 Uiso 1 1 calc R . . . .
C12' C 0.7218(5) 0.4635(3) 0.5801(2) 0.0758(10) Uani 1 1 d . . . . .
H12' H 0.6776 0.5222 0.5985 0.091 Uiso 1 1 calc R . . . .
C13' C 0.7567(5) 0.3723(3) 0.6337(2) 0.0735(10) Uani 1 1 d . . . . .
H13' H 0.7367 0.3692 0.6885 0.088 Uiso 1 1 calc R . . . .
C14' C 0.8215(5) 0.2847(3) 0.6066(2) 0.0737(10) Uani 1 1 d . . . . .
H14' H 0.8437 0.2225 0.6432 0.088 Uiso 1 1 calc R . . . .
C15' C 0.8532(5) 0.2896(3) 0.5254(2) 0.0672(9) Uani 1 1 d . . . . .
H15' H 0.8983 0.2307 0.5074 0.081 Uiso 1 1 calc R . . . .
C16' C 0.6726(6) 0.2259(3) 0.1225(3) 0.0775(10) Uani 1 1 d . . . . .
H16D H 0.6824 0.1593 0.1602 0.116 Uiso 1 1 calc GR . . . .
H16E H 0.7434 0.2239 0.0704 0.116 Uiso 1 1 calc GR . . . .
H16F H 0.5378 0.2384 0.1192 0.116 Uiso 1 1 calc GR . . . .
C17' C 0.7001(7) 0.6137(4) 0.0592(2) 0.0890(12) Uani 1 1 d . . . . .
H17D H 0.5847 0.6468 0.0790 0.133 Uiso 1 1 calc GR . . . .
H17E H 0.6862 0.5972 0.0096 0.133 Uiso 1 1 calc GR . . . .
H17F H 0.8115 0.6612 0.0501 0.133 Uiso 1 1 calc GR . . . .
C18' C 1.1412(4) 0.3957(3) 0.2081(2) 0.0591(8) Uani 1 1 d . . . . .
F1' F 1.2327(3) 0.4599(2) 0.24054(14) 0.0853(7) Uani 1 1 d . . . . .
F2' F 1.2482(3) 0.3092(2) 0.21069(16) 0.0910(7) Uani 1 1 d . . . . .
F3' F 1.1545(3) 0.44489(19) 0.13089(12) 0.0781(6) Uani 1 1 d . . . . .
O1' O 0.7776(3) 0.47260(17) 0.33570(12) 0.0577(5) Uani 1 1 d . . . . .

loop_
_atom_site_aniso_label
_atom_site_aniso_U_11
_atom_site_aniso_U_22
_atom_site_aniso_U_33
_atom_site_aniso_U_23
_atom_site_aniso_U_13
_atom_site_aniso_U_12
C1 0.074(2) 0.0491(19) 0.0515(17) -0.0181(13) -0.0163(13) -0.0025(13)
C2 0.073(2) 0.059(2) 0.0534(18) -0.0249(15) -0.0144(13) 0.0031(14)
C3 0.067(2) 0.077(3) 0.0483(17) -0.0221(16) -0.0056(13) -0.0055(15)
C4 0.0584(19) 0.069(2) 0.0557(18) -0.0134(16) -0.0103(13) -0.0114(14)
C5 0.062(2) 0.0499(19) 0.0587(18) -0.0174(14) -0.0111(13) -0.0074(12)
C6 0.0550(18) 0.0510(19) 0.0495(16) -0.0159(13) -0.0117(12) 0.0021(12)
C7 0.0588(19) 0.052(2) 0.0524(18) -0.0199(14) -0.0131(12) -0.0006(12)
C8 0.0604(19) 0.0536(19) 0.0543(17) -0.0158(14) -0.0087(12) -0.0064(13)
C9 0.0516(18) 0.0553(19) 0.0525(17) -0.0158(14) -0.0083(12) 0.0007(12)
C10 0.0484(17) 0.066(2) 0.0535(17) -0.0210(14) -0.0110(11) 0.0050(12)
C11 0.072(2) 0.072(2) 0.0580(19) -0.0240(16) -0.0092(14) -0.0008(15)
C12 0.082(3) 0.090(3) 0.065(2) -0.040(2) -0.0140(17) 0.0046(19)
C13 0.068(2) 0.102(3) 0.0528(19) -0.0269(19) -0.0098(14) 0.0126(18)
C14 0.068(2) 0.089(3) 0.057(2) -0.0118(19) -0.0029(14) -0.0015(17)
C15 0.066(2) 0.070(2) 0.0581(19) -0.0190(16) -0.0101(14) -0.0018(15)
C16 0.091(3) 0.084(3) 0.076(3) -0.039(2) -0.0058(17) 0.0095(18)
C17 0.100(3) 0.079(3) 0.063(2) -0.0126(19) -0.0003(17) -0.0273(19)
C18 0.068(2) 0.066(2) 0.0505(19) -0.0208(16) -0.0116(13) -0.0053(15)
F1 0.0769(13) 0.0959(16) 0.0546(12) -0.0121(10) -0.0196(8) 0.0030(9)
F2 0.0861(15) 0.0930(18) 0.0958(16) -0.0264(13) -0.0362(12) -0.0217(11)
F3 0.0751(14) 0.1057(19) 0.0831(15) -0.0376(13) -0.0241(10) 0.0248(11)
O1 0.0676(14) 0.0595(14) 0.0519(12) -0.0227(10) -0.0064(9) -0.0087(9)
C1' 0.066(2) 0.0476(19) 0.0531(18) -0.0194(13) -0.0025(12) 0.0067(12)
C2' 0.067(2) 0.063(2) 0.0540(18) -0.0242(15) -0.0035(13) 0.0040(13)
C3' 0.073(2) 0.072(2) 0.0452(16) -0.0212(15) -0.0134(13) 0.0082(14)
C4' 0.067(2) 0.061(2) 0.0492(17) -0.0133(14) -0.0107(12) 0.0113(13)
C5' 0.065(2) 0.0506(19) 0.0559(18) -0.0150(14) -0.0104(12) 0.0104(12)
C6' 0.0508(17) 0.0528(19) 0.0482(16) -0.0179(13) -0.0045(11) 0.0033(11)
C7' 0.0524(18) 0.0510(19) 0.0477(17) -0.0159(13) -0.0045(11) 0.0079(11)
C8' 0.0604(19) 0.0537(19) 0.0519(17) -0.0180(14) -0.0102(12) 0.0129(13)
C9' 0.0505(18) 0.059(2) 0.0520(17) -0.0171(14) -0.0103(12) 0.0050(12)
C10' 0.0458(17) 0.071(2) 0.0485(16) -0.0217(14) -0.0087(11) 0.0020(12)
C11' 0.072(2) 0.075(2) 0.0559(19) -0.0239(16) -0.0123(14) 0.0095(15)
C12' 0.081(3) 0.091(3) 0.062(2) -0.036(2) -0.0059(16) 0.0070(18)
C13' 0.072(2) 0.103(3) 0.0481(18) -0.0271(19) -0.0059(14) -0.0051(18)
C14' 0.077(2) 0.087(3) 0.057(2) -0.0150(19) -0.0154(15) 0.0049(17)
C15' 0.070(2) 0.077(3) 0.058(2) -0.0218(17) -0.0136(14) 0.0086(16)
C16' 0.102(3) 0.073(3) 0.069(2) -0.0385(19) -0.0142(17) 0.0004(18)
C17' 0.127(4) 0.075(3) 0.064(2) -0.011(2) -0.025(2) 0.032(2)
C18' 0.0550(19) 0.067(2) 0.0561(19) -0.0195(16) -0.0064(12) 0.0113(14)
F1' 0.0660(13) 0.110(2) 0.0858(15) -0.0396(13) -0.0056(10) -0.0129(11)
F2' 0.0698(14) 0.0987(19) 0.0994(17) -0.0268(14) 0.0015(10) 0.0311(11)
F3' 0.0750(13) 0.0992(17) 0.0515(11) -0.0118(10) 0.0023(8) 0.0031(9)
O1' 0.0676(13) 0.0589(14) 0.0523(12) -0.0237(10) -0.0121(9) 0.0157(9)

loop_
_atom_type_symbol
_atom_type_description
_atom_type_scat_dispersion_real
_atom_type_scat_dispersion_imag
_atom_type_scat_source
C C 0.0181 0.0091 'International Tables Vol C Tables 4.2.6.8 and 6.1.1.4'
H H 0.0000 0.0000 'International Tables Vol C Tables 4.2.6.8 and 6.1.1.4'
F F 0.0727 0.0534 'International Tables Vol C Tables 4.2.6.8 and 6.1.1.4'
O O 0.0492 0.0322 'International Tables Vol C Tables 4.2.6.8 and 6.1.1.4'

loop_
_geom_angle_atom_site_label_1
_geom_angle_atom_site_label_2
_geom_angle_atom_site_label_3
_geom_angle
_geom_angle_site_symmetry_1
_geom_angle_site_symmetry_3
_geom_angle_publ_flag
C2 C1 H1 116.4 . . ?
C2 C1 C7 127.1(3) . . ?
C7 C1 H1 116.4 . . ?
C1 C2 C3 126.4(3) . . ?
C1 C2 C16 119.5(3) . . ?
C3 C2 C16 114.1(3) . . ?
C2 C3 H3 115.5 . . ?
C4 C3 C2 128.9(3) . . ?
C4 C3 H3 115.5 . . ?
C3 C4 C5 123.8(3) . . ?
C3 C4 C17 120.3(3) . . ?
C5 C4 C17 115.8(3) . . ?
C4 C5 H5 116.5 . . ?
C6 C5 C4 126.9(3) . . ?
C6 C5 H5 116.5 . . ?
C5 C6 C7 129.8(3) . . ?
C5 C6 O1 120.5(3) . . ?
O1 C6 C7 109.6(2) . . ?
C1 C7 C6 110.6(2) . . ?
C1 C7 C8 113.7(3) . . ?
C1 C7 C18 111.2(3) . . ?
C6 C7 C18 112.6(3) . . ?
C8 C7 C6 99.9(2) . . ?
C8 C7 C18 108.5(2) . . ?
C7 C8 H8 124.9 . . ?
C9 C8 C7 110.2(3) . . ?
C9 C8 H8 124.9 . . ?
C8 C9 C10 132.7(3) . . ?
C8 C9 O1 111.8(3) . . ?
O1 C9 C10 115.5(3) . . ?
C11 C10 C9 121.2(3) . . ?
C11 C10 C15 118.5(3) . . ?
C15 C10 C9 120.3(3) . . ?
C10 C11 H11 120.0 . . ?
C12 C11 C10 119.9(4) . . ?
C12 C11 H11 120.0 . . ?
C11 C12 H12 119.4 . . ?
C13 C12 C11 121.1(4) . . ?
C13 C12 H12 119.4 . . ?
C12 C13 H13 120.2 . . ?
C12 C13 C14 119.7(3) . . ?
C14 C13 H13 120.2 . . ?
C13 C14 H14 119.9 . . ?
C15 C14 C13 120.3(4) . . ?
C15 C14 H14 119.9 . . ?
C10 C15 H15 119.8 . . ?
C14 C15 C10 120.5(3) . . ?
C14 C15 H15 119.8 . . ?
C2 C16 H16A 109.5 . . ?
C2 C16 H16B 109.5 . . ?
C2 C16 H16C 109.5 . . ?
H16A C16 H16B 109.5 . . ?
H16A C16 H16C 109.5 . . ?
H16B C16 H16C 109.5 . . ?
C4 C17 H17A 109.5 . . ?
C4 C17 H17B 109.5 . . ?
C4 C17 H17C 109.5 . . ?
H17A C17 H17B 109.5 . . ?
H17A C17 H17C 109.5 . . ?
H17B C17 H17C 109.5 . . ?
F1 C18 C7 114.7(3) . . ?
F1 C18 F2 106.9(3) . . ?
F1 C18 F3 105.6(3) . . ?
F2 C18 C7 110.9(3) . . ?
F2 C18 F3 105.9(3) . . ?
F3 C18 C7 112.3(3) . . ?
C6 O1 C9 108.0(2) . . ?
C2' C1' H1' 116.9 . . ?
C2' C1' C7' 126.2(3) . . ?
C7' C1' H1' 116.9 . . ?
C1' C2' C3' 126.9(3) . . ?
C1' C2' C16' 118.4(3) . . ?
C3' C2' C16' 114.8(3) . . ?
C2' C3' H3' 115.5 . . ?
C4' C3' C2' 129.0(3) . . ?
C4' C3' H3' 115.5 . . ?
C3' C4' C5' 123.9(3) . . ?
C3' C4' C17' 120.6(3) . . ?
C5' C4' C17' 115.5(3) . . ?
C4' C5' H5' 116.7 . . ?
C6' C5' C4' 126.5(3) . . ?
C6' C5' H5' 116.7 . . ?
C5' C6' C7' 129.7(3) . . ?
C5' C6' O1' 120.3(3) . . ?
O1' C6' C7' 109.9(2) . . ?
C1' C7' C6' 110.5(2) . . ?
C1' C7' C18' 111.4(3) . . ?
C6' C7' C18' 112.9(3) . . ?
C8' C7' C1' 113.2(3) . . ?
C8' C7' C6' 99.9(2) . . ?
C8' C7' C18' 108.5(2) . . ?
C7' C8' H8' 125.1 . . ?
C9' C8' C7' 109.9(3) . . ?
C9' C8' H8' 125.1 . . ?
C8' C9' C10' 132.5(3) . . ?
C8' C9' O1' 112.1(3) . . ?
O1' C9' C10' 115.4(3) . . ?
C11' C10' C9' 121.2(3) . . ?
C15' C10' C9' 120.1(3) . . ?
C15' C10' C11' 118.7(3) . . ?
C10' C11' H11' 119.8 . . ?
C12' C11' C10' 120.3(4) . . ?
C12' C11' H11' 119.8 . . ?
C11' C12' H12' 119.8 . . ?
C13' C12' C11' 120.3(4) . . ?
C13' C12' H12' 119.8 . . ?
C12' C13' H13' 120.0 . . ?
C12' C13' C14' 120.1(3) . . ?
C14' C13' H13' 120.0 . . ?
C13' C14' H14' 120.0 . . ?
C15' C14' C13' 120.0(4) . . ?
C15' C14' H14' 120.0 . . ?
C10' C15' H15' 119.7 . . ?
C14' C15' C10' 120.6(4) . . ?
C14' C15' H15' 119.7 . . ?
C2' C16' H16D 109.5 . . ?
C2' C16' H16E 109.5 . . ?
C2' C16' H16F 109.5 . . ?
H16D C16' H16E 109.5 . . ?
H16D C16' H16F 109.5 . . ?
H16E C16' H16F 109.5 . . ?
C4' C17' H17D 109.5 . . ?
C4' C17' H17E 109.5 . . ?
C4' C17' H17F 109.5 . . ?
H17D C17' H17E 109.5 . . ?
H17D C17' H17F 109.5 . . ?
H17E C17' H17F 109.5 . . ?
F1' C18' C7' 112.2(3) . . ?
F1' C18' F2' 106.6(3) . . ?
F2' C18' C7' 110.3(3) . . ?
F3' C18' C7' 114.8(3) . . ?
F3' C18' F1' 106.0(3) . . ?
F3' C18' F2' 106.4(3) . . ?
C6' O1' C9' 107.7(2) . . ?

loop_
_geom_bond_atom_site_label_1
_geom_bond_atom_site_label_2
_geom_bond_distance
_geom_bond_site_symmetry_2
_geom_bond_publ_flag
C1 H1 0.9300 . ?
C1 C2 1.332(5) . ?
C1 C7 1.501(5) . ?
C2 C3 1.458(5) . ?
C2 C16 1.520(5) . ?
C3 H3 0.9300 . ?
C3 C4 1.342(5) . ?
C4 C5 1.443(5) . ?
C4 C17 1.509(5) . ?
C5 H5 0.9300 . ?
C5 C6 1.331(4) . ?
C6 C7 1.518(4) . ?
C6 O1 1.382(4) . ?
C7 C8 1.508(4) . ?
C7 C18 1.523(4) . ?
C8 H8 0.9300 . ?
C8 C9 1.330(4) . ?
C9 C10 1.456(4) . ?
C9 O1 1.393(4) . ?
C10 C11 1.392(5) . ?
C10 C15 1.394(5) . ?
C11 H11 0.9300 . ?
C11 C12 1.381(5) . ?
C12 H12 0.9300 . ?
C12 C13 1.360(6) . ?
C13 H13 0.9300 . ?
C13 C14 1.381(6) . ?
C14 H14 0.9300 . ?
C14 C15 1.376(5) . ?
C15 H15 0.9300 . ?
C16 H16A 0.9600 . ?
C16 H16B 0.9600 . ?
C16 H16C 0.9600 . ?
C17 H17A 0.9600 . ?
C17 H17B 0.9600 . ?
C17 H17C 0.9600 . ?
C18 F1 1.330(4) . ?
C18 F2 1.340(4) . ?
C18 F3 1.346(4) . ?
C1' H1' 0.9300 . ?
C1' C2' 1.340(5) . ?
C1' C7' 1.513(4) . ?
C2' C3' 1.446(5) . ?
C2' C16' 1.512(5) . ?
C3' H3' 0.9300 . ?
C3' C4' 1.344(5) . ?
C4' C5' 1.446(5) . ?
C4' C17' 1.515(5) . ?
C5' H5' 0.9300 . ?
C5' C6' 1.332(4) . ?
C6' C7' 1.515(4) . ?
C6' O1' 1.381(4) . ?
C7' C8' 1.512(4) . ?
C7' C18' 1.529(4) . ?
C8' H8' 0.9300 . ?
C8' C9' 1.328(4) . ?
C9' C10' 1.463(4) . ?
C9' O1' 1.392(4) . ?
C10' C11' 1.392(5) . ?
C10' C15' 1.388(5) . ?
C11' H11' 0.9300 . ?
C11' C12' 1.383(5) . ?
C12' H12' 0.9300 . ?
C12' C13' 1.367(6) . ?
C13' H13' 0.9300 . ?
C13' C14' 1.381(6) . ?
C14' H14' 0.9300 . ?
C14' C15' 1.378(5) . ?
C15' H15' 0.9300 . ?
C16' H16D 0.9600 . ?
C16' H16E 0.9600 . ?
C16' H16F 0.9600 . ?
C17' H17D 0.9600 . ?
C17' H17E 0.9600 . ?
C17' H17F 0.9600 . ?
C18' F1' 1.334(4) . ?
C18' F2' 1.342(4) . ?
C18' F3' 1.326(4) . ?

loop_
_geom_torsion_atom_site_label_1
_geom_torsion_atom_site_label_2
_geom_torsion_atom_site_label_3
_geom_torsion_atom_site_label_4
_geom_torsion
_geom_torsion_site_symmetry_1
_geom_torsion_site_symmetry_2
_geom_torsion_site_symmetry_3
_geom_torsion_site_symmetry_4
_geom_torsion_publ_flag
C1 C2 C3 C4 -28.9(5) . . . . ?
C1 C7 C8 C9 -122.7(3) . . . . ?
C1 C7 C18 F1 60.6(4) . . . . ?
C1 C7 C18 F2 -60.6(4) . . . . ?
C1 C7 C18 F3 -178.8(3) . . . . ?
C2 C1 C7 C6 48.8(4) . . . . ?
C2 C1 C7 C8 160.2(3) . . . . ?
C2 C1 C7 C18 -77.1(4) . . . . ?
C2 C3 C4 C5 2.4(6) . . . . ?
C2 C3 C4 C17 -173.6(3) . . . . ?
C3 C4 C5 C6 26.3(5) . . . . ?
C4 C5 C6 C7 2.9(6) . . . . ?
C4 C5 C6 O1 -172.8(3) . . . . ?
C5 C6 C7 C1 -49.0(4) . . . . ?
C5 C6 C7 C8 -169.0(3) . . . . ?
C5 C6 C7 C18 76.0(4) . . . . ?
C5 C6 O1 C9 169.7(3) . . . . ?
C6 C7 C8 C9 -4.9(3) . . . . ?
C6 C7 C18 F1 -64.1(4) . . . . ?
C6 C7 C18 F2 174.7(3) . . . . ?
C6 C7 C18 F3 56.5(4) . . . . ?
C7 C1 C2 C3 -4.4(5) . . . . ?
C7 C1 C2 C16 177.4(3) . . . . ?
C7 C6 O1 C9 -6.8(3) . . . . ?
C7 C8 C9 C10 180.0(3) . . . . ?
C7 C8 C9 O1 1.3(4) . . . . ?
C8 C7 C18 F1 -173.7(3) . . . . ?
C8 C7 C18 F2 65.1(4) . . . . ?
C8 C7 C18 F3 -53.1(4) . . . . ?
C8 C9 C10 C11 169.5(3) . . . . ?
C8 C9 C10 C15 -10.1(5) . . . . ?
C8 C9 O1 C6 3.5(3) . . . . ?
C9 C10 C11 C12 -179.7(3) . . . . ?
C9 C10 C15 C14 179.6(3) . . . . ?
C10 C9 O1 C6 -175.5(2) . . . . ?
C10 C11 C12 C13 0.3(6) . . . . ?
C11 C10 C15 C14 0.1(5) . . . . ?
C11 C12 C13 C14 -0.4(6) . . . . ?
C12 C13 C14 C15 0.3(5) . . . . ?
C13 C14 C15 C10 -0.2(5) . . . . ?
C15 C10 C11 C12 -0.1(5) . . . . ?
C16 C2 C3 C4 149.4(4) . . . . ?
C17 C4 C5 C6 -157.6(3) . . . . ?
C18 C7 C8 C9 113.1(3) . . . . ?
O1 C6 C7 C1 127.0(3) . . . . ?
O1 C6 C7 C8 7.0(3) . . . . ?
O1 C6 C7 C18 -107.9(3) . . . . ?
O1 C9 C10 C11 -11.9(4) . . . . ?
O1 C9 C10 C15 168.6(3) . . . . ?
C1' C2' C3' C4' -29.5(5) . . . . ?
C1' C7' C8' C9' -122.6(3) . . . . ?
C1' C7' C18' F1' -177.9(3) . . . . ?
C1' C7' C18' F2' -59.2(4) . . . . ?
C1' C7' C18' F3' 61.0(4) . . . . ?
C2' C1' C7' C6' 48.9(4) . . . . ?
C2' C1' C7' C8' 160.0(3) . . . . ?
C2' C1' C7' C18' -77.4(4) . . . . ?
C2' C3' C4' C5' 2.2(5) . . . . ?
C2' C3' C4' C17' -175.1(3) . . . . ?
C3' C4' C5' C6' 26.2(5) . . . . ?
C4' C5' C6' C7' 4.2(5) . . . . ?
C4' C5' C6' O1' -172.6(3) . . . . ?
C5' C6' C7' C1' -50.5(4) . . . . ?
C5' C6' C7' C8' -169.9(3) . . . . ?
C5' C6' C7' C18' 75.1(4) . . . . ?
C5' C6' O1' C9' 170.7(3) . . . . ?
C6' C7' C8' C9' -5.1(3) . . . . ?
C6' C7' C18' F1' 57.1(4) . . . . ?
C6' C7' C18' F2' 175.7(3) . . . . ?
C6' C7' C18' F3' -64.1(4) . . . . ?
C7' C1' C2' C3' -3.6(5) . . . . ?
C7' C1' C2' C16' 177.5(3) . . . . ?
C7' C6' O1' C9' -6.7(3) . . . . ?
C7' C8' C9' C10' 179.4(3) . . . . ?
C7' C8' C9' O1' 1.6(4) . . . . ?
C8' C7' C18' F1' -52.6(4) . . . . ?
C8' C7' C18' F2' 66.1(4) . . . . ?
C8' C7' C18' F3' -173.8(3) . . . . ?
C8' C9' C10' C11' 169.1(3) . . . . ?
C8' C9' C10' C15' -10.3(5) . . . . ?
C8' C9' O1' C6' 3.2(3) . . . . ?
C9' C10' C11' C12' -179.3(3) . . . . ?
C9' C10' C15' C14' 179.8(3) . . . . ?
C10' C9' O1' C6' -175.0(2) . . . . ?
C10' C11' C12' C13' -0.1(6) . . . . ?
C11' C10' C15' C14' 0.3(5) . . . . ?
C11' C12' C13' C14' -0.3(6) . . . . ?
C12' C13' C14' C15' 0.7(5) . . . . ?
C13' C14' C15' C10' -0.7(5) . . . . ?
C15' C10' C11' C12' 0.1(5) . . . . ?
C16' C2' C3' C4' 149.5(3) . . . . ?
C17' C4' C5' C6' -156.3(3) . . . . ?
C18' C7' C8' C9' 113.1(3) . . . . ?
O1' C6' C7' C1' 126.6(3) . . . . ?
O1' C6' C7' C8' 7.1(3) . . . . ?
O1' C6' C7' C18' -107.9(3) . . . . ?
O1' C9' C10' C11' -13.1(4) . . . . ?
O1' C9' C10' C15' 167.5(3) . . . . ?

loop_
_twin_individual_id
_twin_individual_mass_fraction_refined
_oxdiff_twin_reflns_isolated
_oxdiff_twin_reflns_overlapped
_twin_individual_twin_lattice_type
_twin_individual_twin_matrix_11
_twin_individual_twin_matrix_12
_twin_individual_twin_matrix_13
_twin_individual_twin_matrix_21
_twin_individual_twin_matrix_22
_twin_individual_twin_matrix_23
_twin_individual_twin_matrix_31
_twin_individual_twin_matrix_32
_twin_individual_twin_matrix_33
1 0.5445(12) 4386 6543 ref 1.0000 0.0000 0.0000 0.0000 1.0000 0.0000 0.0000 0.0000 1.0000
2 0.4555(12) 4347 6543 nmt 1.0002 -0.0004 -0.0001 0.0170 -0.9994 -0.0004 0.8671 0.0007 -1.0002
